data_7041811
loop_
_publ_author_name
'Rieb, Julia'
'Dominelli, Bruno'
'Mayer, David'
'Jandl, Christian'
'Drechsel, Jonas'
'Heydenreuter, Wolfgang'
'Sieber, Stephan A.'
'K\"uhn, Fritz E'

_publ_section_title
;
 Influence of wing-tip substituents and reaction conditions on the
 structure, properties and cytotoxicity of Ag(i)- and Au(i)-bis(NHC)
 complexes.
;
_journal_issue 8
_journal_name_full 'Dalton transactions (Cambridge, England : 2003)'
_journal_page_first 2722
_journal_page_last 2735
_journal_paper_doi 10.1039/c6dt04559f
_journal_volume 46
_journal_year 2017
_chemical_compound_source 'see text'
_chemical_formula_moiety '2(C24 H20 B), C14 H24 N4 O, 2(C3 H6 O)'
_chemical_formula_sum 'C68 H76 B2 N4 O3'
_chemical_formula_weight 1018.95
_space_group_IT_number 2
_symmetry_cell_setting triclinic
_symmetry_Int_Tables_number 2
_symmetry_space_group_name_Hall '-P 1'
_symmetry_space_group_name_H-M 'P -1'
_atom_sites_solution_hydrogens geom
_audit_update_record
;
2016-12-01 deposited with the CCDC.
2017-01-23 downloaded from the CCDC.
;
_cell_angle_alpha 102.960(1)
_cell_angle_beta 105.720(1)
_cell_angle_gamma 98.213(1)
_cell_formula_units_Z 2
_cell_length_a 11.9017(4)
_cell_length_b 15.3089(5)
_cell_length_c 17.2755(5)
_cell_measurement_reflns_used 9861
_cell_measurement_temperature 100
_cell_measurement_theta_max 26.6297
_cell_measurement_theta_min 2.5463
_cell_volume 2882.32(16)
_computing_cell_refinement 'SAINT (Bruker, 2012)'
_computing_data_collection 'APEX II Control Software (Bruker, 2013)'
_computing_data_reduction 'SAINT (Bruker, 2012)'
_computing_molecular_graphics 'PLATON (Spek, 2011)'
_computing_publication_material 'PLATON (Spek, 2011), enCIFer (Allen, 2004)'
_computing_structure_refinement 'SHELXL2014 (Sheldrick, 2014), SHELXLE (Huebschle, 2011)'
_computing_structure_solution 'SHELXS97 (Sheldrick, 1997)'
_diffrn_ambient_temperature 100
_diffrn_detector ' CCD plate '
_diffrn_detector_area_resol_mean 16
_diffrn_measured_fraction_theta_full 0.997
_diffrn_measured_fraction_theta_max 0.997
_diffrn_measurement_device ' \k-geometry diffractometer '
_diffrn_measurement_device_type ' Bruker APEX-II CCD '
_diffrn_measurement_method ' phi- and omega-rotation '
_diffrn_radiation_monochromator 'Triumph optic'
_diffrn_radiation_probe x-ray
_diffrn_radiation_source 'fine-focus sealed tube'
_diffrn_radiation_type MoK\a
_diffrn_radiation_wavelength 0.71073
_diffrn_reflns_av_R_equivalents 0.0402
_diffrn_reflns_av_sigmaI/netI 0.0271
_diffrn_reflns_limit_h_max 14
_diffrn_reflns_limit_h_min -14
_diffrn_reflns_limit_k_max 18
_diffrn_reflns_limit_k_min -18
_diffrn_reflns_limit_l_max 20
_diffrn_reflns_limit_l_min -20
_diffrn_reflns_number 107091
_diffrn_reflns_reduction_process
;
;
_diffrn_reflns_theta_full 25.24
_diffrn_reflns_theta_max 25.35
_diffrn_reflns_theta_min 1.82
_exptl_absorpt_coefficient_mu 0.071
_exptl_absorpt_correction_T_max 0.7454
_exptl_absorpt_correction_T_min 0.6120
_exptl_absorpt_correction_type multi-scan
_exptl_absorpt_process_details 'SADABS, Bruker, 2008b'
_exptl_crystal_colour colourless
_exptl_crystal_density_diffrn 1.174
_exptl_crystal_density_method 'Not Measured'
_exptl_crystal_description fragment
_exptl_crystal_F_000 1092
_exptl_crystal_size_max 0.549
_exptl_crystal_size_mid 0.412
_exptl_crystal_size_min 0.361
_refine_diff_density_max 0.322
_refine_diff_density_min -0.301
_refine_diff_density_rms 0.045
_refine_ls_extinction_method none
_refine_ls_goodness_of_fit_ref 1.068
_refine_ls_hydrogen_treatment constr
_refine_ls_matrix_type full
_refine_ls_number_parameters 703
_refine_ls_number_reflns 10538
_refine_ls_number_restraints 0
_refine_ls_restrained_S_all 1.068
_refine_ls_R_factor_all 0.0608
_refine_ls_R_factor_gt 0.0446
_refine_ls_shift/su_max 0.000
_refine_ls_shift/su_mean 0.000
_refine_ls_structure_factor_coef Fsqd
_refine_ls_weighting_details 'W=1/[\S^2^(FO^2^)+(0.0256P)^2^+2.3847P] WHERE P=(FO^2^+2FC^2^)/3'
_refine_ls_weighting_scheme calc
_refine_ls_wR_factor_gt 0.0932
_refine_ls_wR_factor_ref 0.1008
_reflns_number_gt 8559
_reflns_number_total 10538
_reflns_threshold_expression i>2\s(i)
_cod_data_source_file c6dt04559f2.cif
_cod_data_source_block H2_LiPr_BPh4
_cod_depositor_comments 'Adding full bibliography for 7041805--7041812.cif.'
_cod_database_code 7041811
_shelxl_version_number 2014/6

loop_
_symmetry_equiv_pos_site_id
_symmetry_equiv_pos_as_xyz
1 x,y,z
2 -x,-y,-z

loop_
_atom_site_aniso_label
_atom_site_aniso_U_11
_atom_site_aniso_U_22
_atom_site_aniso_U_33
_atom_site_aniso_U_23
_atom_site_aniso_U_13
_atom_site_aniso_U_12
C15 0.0191(9) 0.0131(8) 0.0116(8) 0.0061(6) 0.0062(7) 0.0027(7)
C16 0.0171(9) 0.0144(9) 0.0160(8) 0.0051(7) 0.0056(7) 0.0026(7)
C17 0.0241(10) 0.0153(9) 0.0228(9) 0.0069(7) 0.0120(8) 0.0080(7)
C18 0.0304(10) 0.0118(9) 0.0198(9) 0.0012(7) 0.0105(8) 0.0013(7)
C19 0.0208(9) 0.0159(9) 0.0185(9) 0.0053(7) 0.0029(7) -0.0025(7)
C20 0.0178(9) 0.0150(9) 0.0203(9) 0.0079(7) 0.0079(7) 0.0043(7)
C21 0.0127(8) 0.0136(8) 0.0173(8) 0.0041(7) 0.0073(7) 0.0063(6)
C22 0.0131(8) 0.0150(9) 0.0173(9) 0.0042(7) 0.0055(7) 0.0044(7)
C23 0.0178(9) 0.0240(10) 0.0180(9) 0.0090(7) 0.0061(7) 0.0088(7)
C24 0.0233(10) 0.0224(10) 0.0284(10) 0.0166(8) 0.0113(8) 0.0121(8)
C25 0.0238(10) 0.0130(9) 0.0295(10) 0.0058(7) 0.0110(8) 0.0060(7)
C26 0.0191(9) 0.0171(9) 0.0177(9) 0.0036(7) 0.0062(7) 0.0059(7)
C27 0.0195(9) 0.0190(9) 0.0131(8) 0.0037(7) 0.0041(7) 0.0037(7)
C28 0.0307(11) 0.0190(10) 0.0227(10) 0.0058(7) 0.0122(8) 0.0056(8)
C29 0.0407(12) 0.0328(12) 0.0274(11) 0.0098(9) 0.0195(9) 0.0008(9)
C30 0.0459(14) 0.0428(13) 0.0332(12) 0.0079(10) 0.0299(10) 0.0081(10)
C31 0.0531(14) 0.0304(12) 0.0403(12) 0.0055(9) 0.0310(11) 0.0165(10)
C32 0.0381(12) 0.0233(10) 0.0272(10) 0.0075(8) 0.0184(9) 0.0093(9)
C33 0.0228(9) 0.0058(8) 0.0142(8) -0.0001(6) 0.0039(7) 0.0054(7)
C34 0.0219(9) 0.0169(9) 0.0127(8) 0.0020(7) 0.0037(7) 0.0063(7)
C35 0.0206(10) 0.0238(10) 0.0232(10) 0.0015(8) 0.0052(8) 0.0054(8)
C36 0.0227(10) 0.0234(10) 0.0227(10) 0.0011(8) -0.0032(8) 0.0084(8)
C37 0.0347(11) 0.0166(9) 0.0153(9) 0.0044(7) -0.0023(8) 0.0054(8)
C38 0.0287(10) 0.0114(9) 0.0175(9) 0.0036(7) 0.0045(7) 0.0028(7)
B1 0.0190(10) 0.0118(9) 0.0136(9) 0.0040(7) 0.0053(8) 0.0048(8)
O1 0.0265(7) 0.0224(7) 0.0141(6) 0.0045(5) 0.0046(5) 0.0070(5)
C39 0.0146(8) 0.0123(8) 0.0145(8) 0.0015(6) 0.0026(7) 0.0002(6)
C40 0.0198(9) 0.0174(9) 0.0182(9) 0.0034(7) 0.0077(7) 0.0039(7)
C41 0.0268(10) 0.0151(9) 0.0167(9) 0.0054(7) 0.0063(7) 0.0018(7)
C42 0.0222(9) 0.0117(9) 0.0194(9) 0.0041(7) 0.0009(7) 0.0047(7)
C43 0.0157(9) 0.0152(9) 0.0205(9) 0.0007(7) 0.0050(7) 0.0040(7)
C44 0.0174(9) 0.0142(9) 0.0155(8) 0.0033(7) 0.0047(7) 0.0026(7)
C45 0.0166(9) 0.0129(8) 0.0175(9) 0.0067(7) 0.0088(7) 0.0019(7)
C46 0.0202(9) 0.0173(9) 0.0181(9) 0.0058(7) 0.0062(7) 0.0045(7)
C47 0.0241(10) 0.0161(9) 0.0263(10) 0.0074(7) 0.0122(8) 0.0082(7)
C48 0.0292(10) 0.0124(9) 0.0219(9) 0.0004(7) 0.0132(8) 0.0004(7)
C49 0.0206(9) 0.0182(9) 0.0181(9) 0.0040(7) 0.0067(7) -0.0005(7)
C50 0.0168(9) 0.0162(9) 0.0200(9) 0.0058(7) 0.0073(7) 0.0041(7)
C51 0.0116(8) 0.0162(9) 0.0164(8) 0.0062(7) 0.0030(7) 0.0070(7)
C52 0.0144(8) 0.0130(8) 0.0184(9) 0.0051(7) 0.0043(7) 0.0053(7)
C53 0.0183(9) 0.0214(9) 0.0146(8) 0.0068(7) 0.0044(7) 0.0109(7)
C54 0.0208(9) 0.0248(10) 0.0219(9) 0.0154(8) 0.0105(7) 0.0111(7)
C55 0.0189(9) 0.0154(9) 0.0260(10) 0.0101(7) 0.0063(7) 0.0040(7)
C56 0.0172(9) 0.0159(9) 0.0164(9) 0.0041(7) 0.0040(7) 0.0054(7)
C57 0.0172(9) 0.0140(9) 0.0164(8) -0.0006(7) 0.0088(7) 0.0052(7)
C58 0.0228(10) 0.0191(9) 0.0189(9) 0.0010(7) 0.0109(7) 0.0021(7)
C59 0.0244(10) 0.0234(10) 0.0283(10) -0.0022(8) 0.0163(8) -0.0028(8)
C60 0.0138(9) 0.0281(11) 0.0310(11) -0.0074(8) 0.0078(8) 0.0019(8)
C61 0.0191(9) 0.0209(10) 0.0264(10) -0.0016(8) 0.0041(8) 0.0094(8)
C62 0.0198(9) 0.0137(9) 0.0216(9) 0.0005(7) 0.0068(7) 0.0071(7)
N1 0.0198(8) 0.0119(7) 0.0186(7) 0.0044(6) 0.0038(6) 0.0014(6)
N2 0.0158(7) 0.0109(7) 0.0144(7) 0.0035(5) 0.0051(6) 0.0041(5)
B2 0.0152(9) 0.0130(9) 0.0159(9) 0.0045(7) 0.0057(8) 0.0036(7)
N3 0.0156(7) 0.0121(7) 0.0156(7) 0.0040(6) 0.0059(6) 0.0039(6)
N4 0.0177(8) 0.0150(8) 0.0232(8) 0.0073(6) 0.0064(6) 0.0063(6)
C1 0.0342(11) 0.0177(10) 0.0253(10) 0.0003(8) 0.0043(8) 0.0054(8)
O2 0.0298(8) 0.0533(10) 0.0342(8) 0.0132(7) 0.0115(7) 0.0048(7)
C2 0.0295(10) 0.0116(9) 0.0261(10) 0.0029(7) 0.0072(8) -0.0010(7)
C3 0.0416(12) 0.0142(9) 0.0266(10) 0.0047(8) 0.0086(9) 0.0089(8)
C4 0.0183(9) 0.0140(9) 0.0140(8) 0.0038(7) 0.0042(7) 0.0061(7)
C5 0.0201(9) 0.0191(9) 0.0228(9) 0.0070(7) 0.0099(7) 0.0037(7)
C6 0.0199(9) 0.0184(9) 0.0189(9) 0.0049(7) 0.0104(7) 0.0070(7)
C7 0.0165(9) 0.0102(8) 0.0183(9) 0.0056(7) 0.0072(7) 0.0050(6)
C8 0.0177(9) 0.0134(9) 0.0178(9) 0.0038(7) 0.0054(7) 0.0028(7)
C9 0.0222(9) 0.0123(9) 0.0191(9) 0.0015(7) 0.0085(7) 0.0045(7)
C10 0.0253(10) 0.0107(9) 0.0264(10) 0.0033(7) 0.0123(8) 0.0085(7)
C11 0.0245(10) 0.0210(10) 0.0372(11) 0.0145(9) -0.0007(8) 0.0099(8)
C12 0.0264(12) 0.0774(18) 0.0339(12) -0.0017(12) 0.0010(10) 0.0227(12)
C13 0.0410(13) 0.0777(18) 0.0249(11) 0.0242(11) 0.0084(10) 0.0318(12)
C14 0.0171(9) 0.0167(9) 0.0189(9) 0.0041(7) 0.0042(7) 0.0035(7)
O3 0.0246(7) 0.0290(8) 0.0324(7) 0.0162(6) 0.0131(6) 0.0104(6)
C63 0.0443(14) 0.0319(12) 0.0455(14) 0.0057(10) 0.0082(11) 0.0090(10)
C64 0.0259(11) 0.0296(11) 0.0187(9) 0.0095(8) 0.0074(8) 0.0091(8)
C65 0.0495(15) 0.0510(15) 0.0350(12) 0.0050(11) 0.0174(11) 0.0246(12)
C66 0.0226(10) 0.0318(11) 0.0355(11) 0.0167(9) 0.0017(9) 0.0035(8)
C67 0.0218(10) 0.0287(11) 0.0255(10) 0.0104(8) 0.0100(8) 0.0112(8)
C68 0.080(2) 0.0356(14) 0.0417(14) 0.0073(11) -0.0217(13) 0.0132(13)

loop_
_atom_site_label
_atom_site_type_symbol
_atom_site_thermal_displace_type
_atom_site_fract_x
_atom_site_fract_y
_atom_site_fract_z
_atom_site_occupancy
_atom_site_U_iso_or_equiv
_atom_site_calc_flag
_atom_site_refinement_flags
C15 C Uani 0.66974(15) 0.10311(11) 0.37491(10) 1.000 0.0139(5) d .
C16 C Uani 0.75823(15) 0.05175(11) 0.37466(10) 1.000 0.0157(5) d .
C17 C Uani 0.73749(16) -0.03468(12) 0.31910(11) 1.000 0.0191(5) d .
C18 C Uani 0.62551(16) -0.07335(12) 0.26057(11) 1.000 0.0210(5) d .
C19 C Uani 0.53411(16) -0.02659(12) 0.26107(11) 1.000 0.0197(5) d .
C20 C Uani 0.55567(15) 0.05866(11) 0.31808(10) 1.000 0.0167(5) d .
C21 C Uani 0.67605(14) 0.27927(11) 0.37192(10) 1.000 0.0137(5) d .
C22 C Uani 0.61463(14) 0.25022(11) 0.28538(10) 1.000 0.0149(5) d .
C23 C Uani 0.59558(15) 0.31060(12) 0.23604(11) 1.000 0.0188(5) d .
C24 C Uani 0.63755(16) 0.40407(12) 0.27169(11) 1.000 0.0217(6) d .
C25 C Uani 0.69992(16) 0.43617(12) 0.35694(11) 1.000 0.0214(6) d .
C26 C Uani 0.71931(15) 0.37476(11) 0.40502(11) 1.000 0.0179(5) d .
C27 C Uani 0.60383(15) 0.21662(12) 0.49023(10) 1.000 0.0176(5) d .
C28 C Uani 0.56236(17) 0.14178(12) 0.51687(11) 1.000 0.0233(6) d .
C29 C Uani 0.49600(19) 0.14793(14) 0.57230(12) 1.000 0.0323(7) d .
C30 C Uani 0.4677(2) 0.23004(15) 0.60298(13) 1.000 0.0376(8) d .
C31 C Uani 0.5051(2) 0.30544(15) 0.57735(14) 1.000 0.0378(7) d .
C32 C Uani 0.57204(18) 0.29832(13) 0.52229(12) 1.000 0.0275(6) d .
C33 C Uani 0.83379(15) 0.23775(11) 0.49626(10) 1.000 0.0149(5) d .
C34 C Uani 0.92991(15) 0.27045(11) 0.47078(10) 1.000 0.0177(5) d .
C35 C Uani 1.04883(16) 0.28896(12) 0.52018(11) 1.000 0.0237(6) d .
C36 C Uani 1.07634(17) 0.27448(13) 0.59894(11) 1.000 0.0256(6) d .
C37 C Uani 0.98461(17) 0.24223(12) 0.62692(11) 1.000 0.0243(6) d .
C38 C Uani 0.86595(17) 0.22480(11) 0.57683(10) 1.000 0.0200(5) d .
B1 B Uani 0.69495(17) 0.20940(13) 0.43310(11) 1.000 0.0145(5) d .
O1 O Uani -0.21962(11) 0.09720(8) 0.07326(7) 1.000 0.0213(4) d .
C39 C Uani 0.28296(14) 0.21346(11) 0.02278(10) 1.000 0.0149(5) d .
C40 C Uani 0.26279(15) 0.18369(11) 0.09048(10) 1.000 0.0184(5) d .
C41 C Uani 0.31589(16) 0.11766(11) 0.12049(11) 1.000 0.0198(5) d .
C42 C Uani 0.39414(16) 0.07844(11) 0.08470(10) 1.000 0.0189(5) d .
C43 C Uani 0.41913(15) 0.10709(11) 0.01940(10) 1.000 0.0179(5) d .
C44 C Uani 0.36449(15) 0.17294(11) -0.01046(10) 1.000 0.0160(5) d .
C45 C Uani 0.22346(15) 0.37825(11) 0.06506(10) 1.000 0.0147(5) d .
C46 C Uani 0.14471(16) 0.43829(11) 0.05759(11) 1.000 0.0183(5) d .
C47 C Uani 0.15902(16) 0.51818(12) 0.11998(11) 1.000 0.0206(6) d .
C48 C Uani 0.25371(16) 0.54133(12) 0.19400(11) 1.000 0.0213(5) d .
C49 C Uani 0.33303(16) 0.48371(12) 0.20393(11) 1.000 0.0195(5) d .
C50 C Uani 0.31808(15) 0.40443(11) 0.14067(10) 1.000 0.0172(5) d .
C51 C Uani 0.27314(14) 0.32717(11) -0.07786(10) 1.000 0.0143(5) d .
C52 C Uani 0.25913(14) 0.26887(11) -0.15698(10) 1.000 0.0151(5) d .
C53 C Uani 0.30854(15) 0.29681(12) -0.21391(10) 1.000 0.0173(5) d .
C54 C Uani 0.37398(15) 0.38556(12) -0.19444(11) 1.000 0.0195(5) d .
C55 C Uani 0.38961(15) 0.44562(12) -0.11731(11) 1.000 0.0195(5) d .
C56 C Uani 0.33986(15) 0.41619(11) -0.06053(10) 1.000 0.0166(5) d .
C57 C Uani 0.07054(15) 0.24136(11) -0.06396(10) 1.000 0.0158(5) d .
C58 C Uani 0.00479(16) 0.16862(12) -0.04646(11) 1.000 0.0203(5) d .
C59 C Uani -0.11631(17) 0.13216(13) -0.08873(12) 1.000 0.0261(6) d .
C60 C Uani -0.17691(16) 0.16716(13) -0.15140(12) 1.000 0.0271(6) d .
C61 C Uani -0.11572(16) 0.23808(12) -0.17142(12) 1.000 0.0236(6) d .
C62 C Uani 0.00538(15) 0.27420(12) -0.12829(11) 1.000 0.0187(5) d .
N1 N Uani -0.01249(13) 0.37901(9) 0.24819(9) 1.000 0.0174(4) d .
N2 N Uani -0.09071(12) 0.23505(9) 0.22169(8) 1.000 0.0135(4) d .
B2 B Uani 0.21358(17) 0.28934(13) -0.01284(12) 1.000 0.0144(5) d .
N3 N Uani -0.08851(12) 0.08563(9) 0.23885(8) 1.000 0.0141(4) d .
N4 N Uani 0.04269(13) 0.02544(9) 0.30988(9) 1.000 0.0180(5) d .
C1 C Uani 0.02790(18) 0.50589(13) 0.37485(11) 1.000 0.0278(6) d .
O2 O Uani 0.17394(13) 0.30062(11) 0.37449(9) 1.000 0.0391(5) d .
C2 C Uani 0.01676(17) 0.48075(12) 0.28305(11) 1.000 0.0237(6) d .
C3 C Uani -0.07447(18) 0.52143(12) 0.23020(12) 1.000 0.0278(6) d .
C4 C Uani -0.09101(15) 0.31960(11) 0.26343(10) 1.000 0.0154(5) d .
C5 C Uani 0.03919(16) 0.33102(12) 0.19476(11) 1.000 0.0199(5) d .
C6 C Uani -0.00961(15) 0.24139(12) 0.17781(10) 1.000 0.0179(5) d .
C7 C Uani -0.16599(14) 0.15056(11) 0.22208(10) 1.000 0.0141(5) d .
C8 C Uani -0.00597(15) 0.09798(11) 0.31284(10) 1.000 0.0165(5) d .
C9 C Uani -0.09247(15) 0.00125(11) 0.18683(11) 1.000 0.0179(5) d .
C10 C Uani -0.01006(16) -0.03581(12) 0.23143(11) 1.000 0.0198(6) d .
C11 C Uani 0.13980(17) 0.01038(13) 0.37823(12) 1.000 0.0281(6) d .
C12 C Uani 0.25558(19) 0.02274(19) 0.35813(14) 1.000 0.0493(8) d .
C13 C Uani 0.1503(2) 0.07386(18) 0.46194(13) 1.000 0.0446(8) d .
C14 C Uani -0.26746(15) 0.11038(12) 0.14018(10) 1.000 0.0180(5) d .
O3 O Uani 0.35201(11) 0.82303(9) 0.03648(8) 1.000 0.0260(4) d .
C63 C Uani 0.3401(2) 0.42478(15) 0.41864(15) 1.000 0.0426(8) d .
C64 C Uani 0.27273(17) 0.32918(13) 0.37133(11) 1.000 0.0238(6) d .
C65 C Uani 0.3309(2) 0.27264(17) 0.31925(14) 1.000 0.0440(8) d .
C66 C Uani 0.39741(17) 0.70501(14) 0.09990(13) 1.000 0.0305(6) d .
C67 C Uani 0.33181(16) 0.74153(13) 0.03228(11) 1.000 0.0237(6) d .
C68 C Uani 0.2392(3) 0.67327(17) -0.04067(16) 1.000 0.0614(9) d .
H16 H Uiso 0.83570 0.07700 0.41410 1.000 0.0190 c RU
H17 H Uiso 0.80010 -0.06720 0.32130 1.000 0.0230 c RU
H18 H Uiso 0.61170 -0.13090 0.22080 1.000 0.0250 c RU
H19 H Uiso 0.45640 -0.05290 0.22230 1.000 0.0240 c RU
H20 H Uiso 0.49080 0.08820 0.31880 1.000 0.0200 c RU
H22 H Uiso 0.58470 0.18630 0.25940 1.000 0.0180 c RU
H23 H Uiso 0.55370 0.28750 0.17790 1.000 0.0230 c RU
H24 H Uiso 0.62410 0.44570 0.23860 1.000 0.0260 c RU
H25 H Uiso 0.72930 0.50020 0.38230 1.000 0.0260 c RU
H26 H Uiso 0.76370 0.39830 0.46270 1.000 0.0210 c RU
H28 H Uiso 0.58030 0.08430 0.49620 1.000 0.0280 c RU
H29 H Uiso 0.47030 0.09540 0.58890 1.000 0.0390 c RU
H30 H Uiso 0.42320 0.23490 0.64120 1.000 0.0450 c RU
H31 H Uiso 0.48500 0.36220 0.59740 1.000 0.0450 c RU
H32 H Uiso 0.59710 0.35110 0.50590 1.000 0.0330 c RU
H34 H Uiso 0.91300 0.28050 0.41690 1.000 0.0210 c RU
H35 H Uiso 1.11080 0.31140 0.50010 1.000 0.0280 c RU
H36 H Uiso 1.15720 0.28660 0.63320 1.000 0.0310 c RU
H37 H Uiso 1.00260 0.23190 0.68070 1.000 0.0290 c RU
H38 H Uiso 0.80450 0.20340 0.59780 1.000 0.0240 c RU
H40 H Uiso 0.21040 0.21010 0.11680 1.000 0.0220 c RU
H41 H Uiso 0.29840 0.09940 0.16570 1.000 0.0240 c RU
H42 H Uiso 0.43000 0.03280 0.10450 1.000 0.0230 c RU
H43 H Uiso 0.47380 0.08170 -0.00520 1.000 0.0210 c RU
H44 H Uiso 0.38330 0.19120 -0.05530 1.000 0.0190 c RU
H46 H Uiso 0.07890 0.42370 0.00780 1.000 0.0220 c RU
H47 H Uiso 0.10390 0.55700 0.11200 1.000 0.0250 c RU
H48 H Uiso 0.26380 0.59560 0.23690 1.000 0.0260 c RU
H49 H Uiso 0.39800 0.49840 0.25420 1.000 0.0230 c RU
H50 H Uiso 0.37420 0.36640 0.14900 1.000 0.0210 c RU
H52 H Uiso 0.21390 0.20780 -0.17210 1.000 0.0180 c RU
H53 H Uiso 0.29740 0.25490 -0.26640 1.000 0.0210 c RU
H54 H Uiso 0.40770 0.40500 -0.23330 1.000 0.0230 c RU
H55 H Uiso 0.43420 0.50680 -0.10310 1.000 0.0230 c RU
H56 H Uiso 0.35180 0.45840 -0.00800 1.000 0.0200 c RU
H58 H Uiso 0.04450 0.14330 -0.00410 1.000 0.0240 c RU
H59 H Uiso -0.15750 0.08320 -0.07470 1.000 0.0310 c RU
H60 H Uiso -0.25960 0.14260 -0.18020 1.000 0.0320 c RU
H61 H Uiso -0.15610 0.26220 -0.21450 1.000 0.0280 c RU
H62 H Uiso 0.04570 0.32310 -0.14290 1.000 0.0220 c RU
H1 H Uiso -0.25650 0.11980 0.03650 1.000 0.0320 c RU
H1A H Uiso -0.05100 0.48930 0.38140 1.000 0.0420 c RU
H1B H Uiso 0.05950 0.57210 0.39920 1.000 0.0420 c RU
H1C H Uiso 0.08240 0.47260 0.40360 1.000 0.0420 c RU
H2 H Uiso 0.09650 0.50450 0.27810 1.000 0.0280 c RU
H3A H Uiso -0.07560 0.50280 0.17180 1.000 0.0420 c RU
H3B H Uiso -0.05270 0.58860 0.25110 1.000 0.0420 c RU
H3C H Uiso -0.15390 0.49920 0.23360 1.000 0.0420 c RU
H4 H Uiso -0.13910 0.33480 0.29810 1.000 0.0180 c RU
H5 H Uiso 0.09830 0.35660 0.17380 1.000 0.0240 c RU
H6 H Uiso 0.00820 0.19180 0.14240 1.000 0.0210 c RU
H7 H Uiso -0.20110 0.16530 0.26860 1.000 0.0170 c RU
H8 H Uiso 0.01430 0.15030 0.35970 1.000 0.0200 c RU
H9 H Uiso -0.14320 -0.02530 0.13080 1.000 0.0210 c RU
H10 H Uiso 0.00840 -0.09360 0.21230 1.000 0.0240 c RU
H11 H Uiso 0.11820 -0.05440 0.38050 1.000 0.0340 c RU
H12A H Uiso 0.24370 -0.01660 0.30210 1.000 0.0740 c RU
H12B H Uiso 0.31680 0.00580 0.39930 1.000 0.0740 c RU
H12C H Uiso 0.28150 0.08710 0.35990 1.000 0.0740 c RU
H13A H Uiso 0.17760 0.13760 0.46250 1.000 0.0670 c RU
H13B H Uiso 0.20810 0.05860 0.50650 1.000 0.0670 c RU
H13C H Uiso 0.07210 0.06660 0.47100 1.000 0.0670 c RU
H14A H Uiso -0.31290 0.05100 0.14030 1.000 0.0220 c RU
H14B H Uiso -0.32280 0.15270 0.13370 1.000 0.0220 c RU
H63A H Uiso 0.32830 0.46480 0.38140 1.000 0.0640 c RU
H63B H Uiso 0.42550 0.42540 0.43990 1.000 0.0640 c RU
H63C H Uiso 0.31090 0.44700 0.46570 1.000 0.0640 c RU
H65A H Uiso 0.27420 0.21510 0.28510 1.000 0.0660 c RU
H65B H Uiso 0.40110 0.25900 0.35560 1.000 0.0660 c RU
H65C H Uiso 0.35580 0.30650 0.28270 1.000 0.0660 c RU
H66A H Uiso 0.34150 0.65810 0.10940 1.000 0.0460 c RU
H66B H Uiso 0.43400 0.75510 0.15150 1.000 0.0460 c RU
H66C H Uiso 0.45990 0.67770 0.08340 1.000 0.0460 c RU
H68A H Uiso 0.22300 0.69870 -0.08880 1.000 0.0920 c RU
H68B H Uiso 0.16550 0.65940 -0.02650 1.000 0.0920 c RU
H68C H Uiso 0.26820 0.61680 -0.05460 1.000 0.0920 c RU

loop_
_atom_type_symbol
_atom_type_description
_atom_type_scat_dispersion_real
_atom_type_scat_dispersion_imag
_atom_type_scat_source
C C 0.0033 0.0016 ' International Tables Vol C Tables 4.2.6.8 and 6.1.1.4'
H H 0.0000 0.0000 ' International Tables Vol C Tables 4.2.6.8 and 6.1.1.4'
B B 0.0013 0.0007 ' International Tables Vol C Tables 4.2.6.8 and 6.1.1.4'
N N 0.0061 0.0033 ' International Tables Vol C Tables 4.2.6.8 and 6.1.1.4'
O O 0.0106 0.0060 ' International Tables Vol C Tables 4.2.6.8 and 6.1.1.4'

loop_
_geom_angle_atom_site_label_1
_geom_angle_atom_site_label_2
_geom_angle_atom_site_label_3
_geom_angle
_geom_angle_publ_flag
C16 C15 C20 115.05(15) no
C16 C15 B1 123.87(15) yes
C20 C15 B1 121.02(16) yes
C15 C16 C17 122.83(16) no
C16 C17 C18 120.06(18) no
C17 C18 C19 118.93(17) no
C18 C19 C20 120.23(17) no
C15 C20 C19 122.70(17) no
C22 C21 C26 114.67(15) no
C22 C21 B1 124.32(15) yes
C26 C21 B1 120.99(14) yes
C21 C22 C23 123.23(16) no
C22 C23 C24 120.04(16) no
C23 C24 C25 118.90(17) no
C24 C25 C26 120.24(17) no
C21 C26 C25 122.89(16) no
C28 C27 C32 115.09(17) no
C28 C27 B1 121.28(16) yes
C32 C27 B1 123.34(17) yes
C27 C28 C29 122.97(18) no
C28 C29 C30 120.0(2) no
C29 C30 C31 119.1(2) no
C30 C31 C32 120.3(2) no
C27 C32 C31 122.63(19) no
C34 C33 C38 114.93(16) no
C34 C33 B1 121.84(14) yes
C38 C33 B1 123.06(16) yes
C33 C34 C35 123.48(16) no
C34 C35 C36 119.58(18) no
C35 C36 C37 119.13(18) no
C36 C37 C38 120.48(17) no
C33 C38 C37 122.40(18) no
C15 B1 C21 109.40(13) yes
C15 B1 C27 109.86(15) yes
C15 B1 C33 108.51(15) yes
C21 B1 C27 110.77(15) yes
C21 B1 C33 109.61(14) yes
C27 B1 C33 108.65(13) yes
C15 C16 H16 119.00 no
C17 C16 H16 119.00 no
C16 C17 H17 120.00 no
C18 C17 H17 120.00 no
C17 C18 H18 121.00 no
C19 C18 H18 121.00 no
C18 C19 H19 120.00 no
C20 C19 H19 120.00 no
C15 C20 H20 119.00 no
C19 C20 H20 119.00 no
C21 C22 H22 118.00 no
C23 C22 H22 118.00 no
C22 C23 H23 120.00 no
C24 C23 H23 120.00 no
C23 C24 H24 121.00 no
C25 C24 H24 121.00 no
C24 C25 H25 120.00 no
C26 C25 H25 120.00 no
C21 C26 H26 119.00 no
C25 C26 H26 119.00 no
C27 C28 H28 119.00 no
C29 C28 H28 118.00 no
C28 C29 H29 120.00 no
C30 C29 H29 120.00 no
C29 C30 H30 120.00 no
C31 C30 H30 120.00 no
C30 C31 H31 120.00 no
C32 C31 H31 120.00 no
C27 C32 H32 119.00 no
C31 C32 H32 119.00 no
C33 C34 H34 118.00 no
C35 C34 H34 118.00 no
C34 C35 H35 120.00 no
C36 C35 H35 120.00 no
C35 C36 H36 120.00 no
C37 C36 H36 120.00 no
C36 C37 H37 120.00 no
C38 C37 H37 120.00 no
C33 C38 H38 119.00 no
C37 C38 H38 119.00 no
C40 C39 C44 114.47(15) no
C40 C39 B2 121.27(15) yes
C44 C39 B2 124.26(15) yes
C39 C40 C41 123.18(17) no
C40 C41 C42 120.24(16) no
C41 C42 C43 118.73(16) no
C42 C43 C44 120.38(17) no
C39 C44 C43 122.97(16) no
C46 C45 C50 115.07(15) no
C46 C45 B2 122.38(15) yes
C50 C45 B2 122.27(16) yes
C45 C46 C47 122.82(17) no
C46 C47 C48 120.22(18) no
C47 C48 C49 118.72(17) no
C48 C49 C50 120.39(17) no
C45 C50 C49 122.78(17) no
C52 C51 C56 115.23(15) no
C52 C51 B2 120.34(15) yes
C56 C51 B2 124.43(15) yes
C51 C52 C53 122.78(16) no
C52 C53 C54 120.25(16) no
C53 C54 C55 118.99(17) no
C54 C55 C56 120.01(17) no
C51 C56 C55 122.73(15) no
C58 C57 C62 115.11(16) no
C58 C57 B2 124.23(15) yes
C62 C57 B2 120.64(15) yes
C57 C58 C59 122.66(17) no
C58 C59 C60 120.14(19) no
C59 C60 C61 119.30(18) no
C60 C61 C62 119.93(18) no
C57 C62 C61 122.86(17) no
C2 N1 C4 126.26(15) yes
C2 N1 C5 124.97(16) yes
C4 N1 C5 108.78(15) yes
C14 O1 H1 109.00 no
C45 B2 C51 108.07(14) yes
C51 B2 C57 108.00(14) yes
C6 N2 C7 126.57(14) yes
C39 B2 C57 110.03(14) yes
C39 B2 C45 110.50(14) yes
C39 B2 C51 110.89(15) yes
C45 B2 C57 109.29(15) yes
C4 N2 C7 124.88(15) yes
C4 N2 C6 108.55(15) yes
C7 N3 C9 128.00(14) yes
C7 N3 C8 123.18(14) yes
C8 N3 C9 108.65(14) yes
C8 N4 C11 126.97(15) yes
C8 N4 C10 108.54(15) yes
C10 N4 C11 124.49(15) yes
C39 C40 H40 118.00 no
C41 C40 H40 118.00 no
C40 C41 H41 120.00 no
C42 C41 H41 120.00 no
C43 C42 H42 121.00 no
C41 C42 H42 121.00 no
C42 C43 H43 120.00 no
C44 C43 H43 120.00 no
C39 C44 H44 119.00 no
C43 C44 H44 119.00 no
C47 C46 H46 119.00 no
C45 C46 H46 119.00 no
C46 C47 H47 120.00 no
C48 C47 H47 120.00 no
C49 C48 H48 121.00 no
C47 C48 H48 121.00 no
C50 C49 H49 120.00 no
C48 C49 H49 120.00 no
C49 C50 H50 119.00 no
C45 C50 H50 119.00 no
C51 C52 H52 119.00 no
C53 C52 H52 119.00 no
C52 C53 H53 120.00 no
C54 C53 H53 120.00 no
C53 C54 H54 121.00 no
C55 C54 H54 121.00 no
C54 C55 H55 120.00 no
C56 C55 H55 120.00 no
C55 C56 H56 119.00 no
C51 C56 H56 119.00 no
C59 C58 H58 119.00 no
C57 C58 H58 119.00 no
C60 C59 H59 120.00 no
C58 C59 H59 120.00 no
C59 C60 H60 120.00 no
C61 C60 H60 120.00 no
C62 C61 H61 120.00 no
C60 C61 H61 120.00 no
C61 C62 H62 119.00 no
C57 C62 H62 119.00 no
N1 C2 C1 110.15(15) yes
C1 C2 C3 114.39(17) no
N1 C2 C3 109.36(15) yes
N1 C4 N2 108.35(15) yes
N1 C5 C6 107.33(16) yes
N2 C6 C5 107.00(16) yes
N2 C7 C14 111.45(14) yes
N3 C7 C14 111.76(14) yes
N2 C7 N3 107.76(14) yes
N3 C8 N4 108.71(14) yes
N3 C9 C10 106.43(15) yes
N4 C10 C9 107.68(16) yes
N4 C11 C12 109.50(16) yes
C12 C11 C13 112.02(18) no
N4 C11 C13 110.58(17) yes
O1 C14 C7 109.18(14) yes
C2 C1 H1A 109.00 no
C2 C1 H1B 110.00 no
C2 C1 H1C 109.00 no
H1A C1 H1B 109.00 no
H1A C1 H1C 109.00 no
H1B C1 H1C 109.00 no
N1 C2 H2 108.00 no
C1 C2 H2 108.00 no
C3 C2 H2 108.00 no
C2 C3 H3A 109.00 no
C2 C3 H3B 109.00 no
C2 C3 H3C 110.00 no
H3A C3 H3B 109.00 no
H3A C3 H3C 109.00 no
H3B C3 H3C 109.00 no
N1 C4 H4 126.00 no
N2 C4 H4 126.00 no
N1 C5 H5 126.00 no
C6 C5 H5 126.00 no
N2 C6 H6 127.00 no
C5 C6 H6 126.00 no
N2 C7 H7 109.00 no
N3 C7 H7 109.00 no
C14 C7 H7 109.00 no
N3 C8 H8 126.00 no
N4 C8 H8 126.00 no
N3 C9 H9 127.00 no
C10 C9 H9 127.00 no
N4 C10 H10 126.00 no
C9 C10 H10 126.00 no
N4 C11 H11 108.00 no
C12 C11 H11 108.00 no
C13 C11 H11 108.00 no
C11 C12 H12A 109.00 no
C11 C12 H12B 109.00 no
C11 C12 H12C 109.00 no
H12A C12 H12B 109.00 no
H12A C12 H12C 109.00 no
H12B C12 H12C 110.00 no
C11 C13 H13A 109.00 no
C11 C13 H13B 109.00 no
C11 C13 H13C 109.00 no
H13A C13 H13B 109.00 no
H13A C13 H13C 109.00 no
H13B C13 H13C 110.00 no
O1 C14 H14A 110.00 no
O1 C14 H14B 110.00 no
C7 C14 H14A 110.00 no
C7 C14 H14B 110.00 no
H14A C14 H14B 108.00 no
O2 C64 C63 120.93(19) yes
O2 C64 C65 122.27(19) yes
C63 C64 C65 116.78(19) no
C64 C63 H63A 109.00 no
C64 C63 H63B 109.00 no
C64 C63 H63C 110.00 no
H63A C63 H63B 109.00 no
H63A C63 H63C 110.00 no
H63B C63 H63C 109.00 no
C64 C65 H65A 109.00 no
C64 C65 H65B 109.00 no
C64 C65 H65C 109.00 no
H65A C65 H65B 109.00 no
H65A C65 H65C 110.00 no
H65B C65 H65C 109.00 no
O3 C67 C66 121.80(17) yes
O3 C67 C68 121.71(18) yes
C66 C67 C68 116.50(19) no
C67 C66 H66A 109.00 no
C67 C66 H66B 110.00 no
C67 C66 H66C 110.00 no
H66A C66 H66B 109.00 no
H66A C66 H66C 109.00 no
H66B C66 H66C 109.00 no
C67 C68 H68A 109.00 no
C67 C68 H68B 109.00 no
C67 C68 H68C 109.00 no
H68A C68 H68B 109.00 no
H68A C68 H68C 110.00 no
H68B C68 H68C 109.00 no

loop_
_geom_bond_atom_site_label_1
_geom_bond_atom_site_label_2
_geom_bond_distance
_geom_bond_publ_flag
C15 C16 1.402(3) no
C15 C20 1.409(2) no
C15 B1 1.647(3) yes
C16 C17 1.393(2) no
C17 C18 1.387(3) no
C18 C19 1.386(3) no
C19 C20 1.389(2) no
C21 C22 1.409(2) no
C21 C26 1.407(2) no
C21 B1 1.661(3) yes
C22 C23 1.393(3) no
C23 C24 1.382(3) no
C24 C25 1.393(3) no
C25 C26 1.391(3) no
C27 C28 1.402(3) no
C27 C32 1.397(3) no
C27 B1 1.652(3) yes
C28 C29 1.393(3) no
C29 C30 1.376(3) no
C30 C31 1.384(3) no
C31 C32 1.393(3) no
C33 C34 1.400(3) no
C33 C38 1.407(2) no
C33 B1 1.648(3) yes
C34 C35 1.391(3) no
C35 C36 1.387(3) no
C36 C37 1.381(3) no
C37 C38 1.393(3) no
C16 H16 0.9500 no
C17 H17 0.9500 no
C18 H18 0.9500 no
C19 H19 0.9500 no
C20 H20 0.9500 no
C22 H22 0.9500 no
C23 H23 0.9500 no
C24 H24 0.9500 no
C25 H25 0.9500 no
C26 H26 0.9500 no
C28 H28 0.9500 no
C29 H29 0.9500 no
C30 H30 0.9500 no
C31 H31 0.9500 no
C32 H32 0.9500 no
C34 H34 0.9500 no
C35 H35 0.9500 no
C36 H36 0.9500 no
C37 H37 0.9500 no
C38 H38 0.9500 no
O1 C14 1.409(2) yes
C39 C40 1.412(2) no
C39 C44 1.404(3) no
C39 B2 1.652(3) yes
C40 C41 1.389(3) no
C41 C42 1.384(3) no
C42 C43 1.386(2) no
C43 C44 1.394(2) no
C45 C50 1.405(2) no
C45 B2 1.651(3) yes
C45 C46 1.405(3) no
C46 C47 1.392(3) no
C47 C48 1.390(3) no
C48 C49 1.385(3) no
C49 C50 1.392(2) no
C51 C56 1.399(2) no
C51 B2 1.645(3) yes
C51 C52 1.407(2) no
C52 C53 1.388(2) no
C53 C54 1.384(3) no
C54 C55 1.387(3) no
C55 C56 1.397(3) no
C57 C58 1.405(3) no
C57 C62 1.409(2) no
C57 B2 1.660(3) yes
C58 C59 1.393(3) no
C59 C60 1.388(3) no
C60 C61 1.381(3) no
C61 C62 1.394(3) no
N1 C4 1.330(2) yes
N1 C5 1.379(2) yes
N1 C2 1.490(2) yes
O1 H1 0.8400 no
N2 C7 1.467(2) yes
N2 C6 1.385(2) yes
N2 C4 1.334(2) yes
N3 C7 1.473(2) yes
N3 C9 1.385(2) yes
N3 C8 1.339(2) yes
N4 C11 1.497(3) yes
N4 C10 1.382(2) yes
N4 C8 1.321(2) yes
C40 H40 0.9500 no
C41 H41 0.9500 no
C42 H42 0.9500 no
C43 H43 0.9500 no
C44 H44 0.9500 no
C46 H46 0.9500 no
C47 H47 0.9500 no
C48 H48 0.9500 no
C49 H49 0.9500 no
C50 H50 0.9500 no
C52 H52 0.9500 no
C53 H53 0.9500 no
C54 H54 0.9500 no
C55 H55 0.9500 no
C56 H56 0.9500 no
C58 H58 0.9500 no
C59 H59 0.9500 no
C60 H60 0.9500 no
C61 H61 0.9500 no
C62 H62 0.9500 no
C1 C2 1.510(3) no
O2 C64 1.215(3) yes
C2 C3 1.520(3) no
C5 C6 1.344(3) no
C7 C14 1.520(2) no
C9 C10 1.350(3) no
C11 C12 1.507(3) no
C11 C13 1.513(3) no
C1 H1A 0.9800 no
C1 H1C 0.9800 no
C1 H1B 0.9800 no
C2 H2 1.0000 no
C3 H3A 0.9800 no
C3 H3C 0.9800 no
C3 H3B 0.9800 no
C4 H4 0.9500 no
C5 H5 0.9500 no
C6 H6 0.9500 no
C7 H7 1.0000 no
C8 H8 0.9500 no
C9 H9 0.9500 no
C10 H10 0.9500 no
C11 H11 1.0000 no
C12 H12A 0.9800 no
C12 H12C 0.9800 no
C12 H12B 0.9800 no
C13 H13A 0.9800 no
C13 H13B 0.9800 no
C13 H13C 0.9800 no
C14 H14A 0.9900 no
C14 H14B 0.9900 no
O3 C67 1.218(2) yes
C63 C64 1.492(3) no
C64 C65 1.482(3) no
C63 H63B 0.9800 no
C63 H63C 0.9800 no
C63 H63A 0.9800 no
C65 H65B 0.9800 no
C65 H65C 0.9800 no
C65 H65A 0.9800 no
C66 C67 1.487(3) no
C67 C68 1.491(3) no
C66 H66A 0.9800 no
C66 H66B 0.9800 no
C66 H66C 0.9800 no
C68 H68A 0.9800 no
C68 H68B 0.9800 no
C68 H68C 0.9800 no

loop_
_geom_torsion_atom_site_label_1
_geom_torsion_atom_site_label_2
_geom_torsion_atom_site_label_3
_geom_torsion_atom_site_label_4
_geom_torsion
_geom_torsion_publ_flag
C20 C15 C16 C17 3.7(3) no
B1 C15 C16 C17 -173.55(16) no
C16 C15 C20 C19 -5.1(2) no
B1 C15 C20 C19 172.22(16) no
C16 C15 B1 C21 113.00(18) no
C16 C15 B1 C27 -125.20(17) no
C16 C15 B1 C33 -6.5(2) no
C20 C15 B1 C21 -64.1(2) no
C20 C15 B1 C27 57.7(2) no
C20 C15 B1 C33 176.39(15) no
C15 C16 C17 C18 0.2(3) no
C16 C17 C18 C19 -3.0(3) no
C17 C18 C19 C20 1.6(3) no
C18 C19 C20 C15 2.6(3) no
C26 C21 C22 C23 -1.2(3) no
B1 C21 C22 C23 177.19(17) no
C22 C21 C26 C25 2.0(3) no
B1 C21 C26 C25 -176.46(17) no
C22 C21 B1 C15 17.3(2) no
C22 C21 B1 C27 -103.93(19) no
C22 C21 B1 C33 136.19(17) no
C26 C21 B1 C15 -164.41(16) no
C26 C21 B1 C27 74.3(2) no
C26 C21 B1 C33 -45.5(2) no
C21 C22 C23 C24 -0.1(3) no
C22 C23 C24 C25 0.8(3) no
C23 C24 C25 C26 0.0(3) no
C24 C25 C26 C21 -1.5(3) no
C32 C27 C28 C29 -1.0(3) no
B1 C27 C28 C29 172.95(17) no
C28 C27 C32 C31 0.6(3) no
B1 C27 C32 C31 -173.23(18) no
C28 C27 B1 C15 30.1(2) no
C28 C27 B1 C21 151.07(16) no
C28 C27 B1 C33 -88.48(19) no
C32 C27 B1 C15 -156.43(17) no
C32 C27 B1 C21 -35.5(2) no
C32 C27 B1 C33 85.0(2) no
C27 C28 C29 C30 0.5(3) no
C28 C29 C30 C31 0.6(3) no
C29 C30 C31 C32 -1.0(3) no
C30 C31 C32 C27 0.4(3) no
C38 C33 C34 C35 0.2(3) no
B1 C33 C34 C35 -175.35(17) no
C34 C33 C38 C37 -0.7(3) no
B1 C33 C38 C37 174.73(17) no
C34 C33 B1 C15 84.2(2) no
C34 C33 B1 C21 -35.2(2) no
C34 C33 B1 C27 -156.34(16) no
C38 C33 B1 C15 -90.90(19) no
C38 C33 B1 C21 149.68(16) no
C38 C33 B1 C27 28.5(2) no
C33 C34 C35 C36 0.3(3) no
C34 C35 C36 C37 -0.3(3) no
C35 C36 C37 C38 -0.3(3) no
C36 C37 C38 C33 0.8(3) no
C44 C39 C40 C41 -1.9(3) no
B2 C39 C40 C41 177.63(16) no
C40 C39 C44 C43 1.5(2) no
B2 C39 C44 C43 -178.11(16) no
C40 C39 B2 C45 48.6(2) no
C40 C39 B2 C51 168.39(15) no
C40 C39 B2 C57 -72.2(2) no
C44 C39 B2 C45 -131.89(17) no
C44 C39 B2 C51 -12.1(2) no
C44 C39 B2 C57 107.34(19) no
C39 C40 C41 C42 0.9(3) no
C40 C41 C42 C43 0.7(3) no
C41 C42 C43 C44 -1.2(3) no
C42 C43 C44 C39 0.1(3) no
C50 C45 C46 C47 0.3(3) no
B2 C45 C46 C47 -173.73(17) no
C46 C45 C50 C49 0.2(3) no
B2 C45 C50 C49 174.28(17) no
C46 C45 B2 C39 -159.99(16) no
C46 C45 B2 C51 78.5(2) no
C46 C45 B2 C57 -38.8(2) no
C50 C45 B2 C39 26.4(2) no
C50 C45 B2 C51 -95.09(19) no
C50 C45 B2 C57 147.62(16) no
C45 C46 C47 C48 -0.6(3) no
C46 C47 C48 C49 0.3(3) no
C47 C48 C49 C50 0.3(3) no
C48 C49 C50 C45 -0.5(3) no
C56 C51 C52 C53 0.6(3) no
B2 C51 C52 C53 -179.25(17) no
C52 C51 C56 C55 -0.2(3) no
B2 C51 C56 C55 179.65(17) no
C52 C51 B2 C39 69.6(2) no
C52 C51 B2 C45 -169.20(15) no
C52 C51 B2 C57 -51.1(2) no
C56 C51 B2 C39 -110.23(19) no
C56 C51 B2 C45 11.0(2) no
C56 C51 B2 C57 129.14(18) no
C51 C52 C53 C54 -0.6(3) no
C52 C53 C54 C55 0.3(3) no
C53 C54 C55 C56 0.1(3) no
C54 C55 C56 C51 -0.2(3) no
C62 C57 C58 C59 -0.8(3) no
B2 C57 C58 C59 177.68(17) no
C58 C57 C62 C61 0.4(3) no
B2 C57 C62 C61 -178.07(17) no
C58 C57 B2 C39 29.0(2) no
C58 C57 B2 C45 -92.5(2) no
C58 C57 B2 C51 150.14(17) no
C62 C57 B2 C39 -152.66(16) no
C62 C57 B2 C45 85.84(19) no
C62 C57 B2 C51 -31.5(2) no
C57 C58 C59 C60 0.5(3) no
C58 C59 C60 C61 0.2(3) no
C59 C60 C61 C62 -0.6(3) no
C60 C61 C62 C57 0.2(3) no
C4 N1 C2 C1 42.9(2) no
C4 N1 C2 C3 -83.7(2) no
C5 N1 C2 C1 -136.61(18) no
C5 N1 C2 C3 96.9(2) no
C2 N1 C4 N2 -179.24(15) no
C5 N1 C4 N2 0.3(2) no
C2 N1 C5 C6 179.62(16) no
C4 N1 C5 C6 0.1(2) no
C6 N2 C4 N1 -0.54(19) no
C7 N2 C4 N1 -179.63(14) no
C4 N2 C6 C5 0.59(19) no
C7 N2 C6 C5 179.66(15) no
C4 N2 C7 N3 -131.29(16) no
C4 N2 C7 C14 105.75(18) no
C6 N2 C7 N3 49.8(2) no
C6 N2 C7 C14 -73.2(2) no
C8 N3 C7 N2 69.07(19) no
C8 N3 C7 C14 -168.15(16) no
C9 N3 C7 N2 -116.27(18) no
C9 N3 C7 C14 6.5(2) no
C7 N3 C8 N4 175.77(15) no
C9 N3 C8 N4 0.2(2) no
C7 N3 C9 C10 -175.63(16) no
C8 N3 C9 C10 -0.4(2) no
C10 N4 C8 N3 0.0(2) no
C11 N4 C8 N3 179.22(16) no
C8 N4 C10 C9 -0.2(2) no
C11 N4 C10 C9 -179.47(17) no
C8 N4 C11 C12 -105.4(2) no
C8 N4 C11 C13 18.5(3) no
C10 N4 C11 C12 73.7(2) no
C10 N4 C11 C13 -162.41(19) no
N1 C5 C6 N2 -0.4(2) no
N2 C7 C14 O1 54.99(19) no
N3 C7 C14 O1 -65.66(18) no
N3 C9 C10 N4 0.4(2) no
